data_4320098
loop_
_publ_author_name
'Mario Barberis'
'Francisco Estevan'
'Pascual Lahuerta'
'Julia P\'erez-Prieto'
'Mercedes Sana\'u'

_publ_section_title
;
 New Dinuclear Catalysts Rh2(N-O)2[(C6H4)P(C6H5)2]2 with Imidate Ligands:
 Synthesis and Isomerization from Head-to-Tail to Head-to-Head
 Configuration of the Imidate Ligands
;
_journal_name_full 'Inorganic Chemistry'
_journal_page_first 4226
_journal_page_last 4229
_journal_paper_doi 10.1021/ic010257d
_journal_volume 40
_journal_year 2001
_chemical_formula_sum 'C46 H39 Cl4 N2 O6 P2 Rh2'
_chemical_formula_weight 1125.35
_space_group_IT_number 14
_symmetry_cell_setting monoclinic
_symmetry_space_group_name_Hall '-P 2yn'
_symmetry_space_group_name_H-M 'P 1 21/n 1'
_atom_sites_solution_hydrogens geom
_atom_sites_solution_primary direct
_atom_sites_solution_secondary difmap
_audit_creation_method SHELXL-97
_cell_angle_alpha 90.00
_cell_angle_beta 92.930(2)
_cell_angle_gamma 90.00
_cell_formula_units_Z 4
_cell_length_a 10.0387(8)
_cell_length_b 24.741(2)
_cell_length_c 19.2080(17)
_cell_measurement_temperature 296(2)
_cell_volume 4764.4(7)
_computing_structure_refinement 'SHELXL-97 (Sheldrick, 1997)'
_computing_structure_solution 'SHELXS-97 (Sheldrick, 1990)'
_diffrn_ambient_temperature 296(2)
_diffrn_measured_fraction_theta_full 0.611
_diffrn_measured_fraction_theta_max 0.611
_diffrn_radiation_monochromator graphite
_diffrn_radiation_source 'fine-focus sealed tube'
_diffrn_radiation_type MoK\a
_diffrn_radiation_wavelength 0.71073
_diffrn_reflns_av_R_equivalents 0.0882
_diffrn_reflns_av_sigmaI/netI 0.1792
_diffrn_reflns_limit_h_max 12
_diffrn_reflns_limit_h_min -11
_diffrn_reflns_limit_k_max 33
_diffrn_reflns_limit_k_min -36
_diffrn_reflns_limit_l_max 28
_diffrn_reflns_limit_l_min -6
_diffrn_reflns_number 19807
_diffrn_reflns_theta_full 32.25
_diffrn_reflns_theta_max 32.25
_diffrn_reflns_theta_min 2.69
_exptl_absorpt_coefficient_mu 1.033
_exptl_crystal_density_diffrn 1.569
_exptl_crystal_density_method 'not measured'
_exptl_crystal_F_000 2260
_refine_diff_density_max 1.909
_refine_diff_density_min -1.087
_refine_diff_density_rms 0.130
_refine_ls_extinction_method none
_refine_ls_goodness_of_fit_ref 0.979
_refine_ls_hydrogen_treatment mixed
_refine_ls_matrix_type full
_refine_ls_number_parameters 559
_refine_ls_number_reflns 10314
_refine_ls_number_restraints 0
_refine_ls_restrained_S_all 0.979
_refine_ls_R_factor_all 0.1693
_refine_ls_R_factor_gt 0.0713
_refine_ls_shift/su_max 0.063
_refine_ls_shift/su_mean 0.010
_refine_ls_structure_factor_coef Fsqd
_refine_ls_weighting_details 'calc w=1/[\s^2^(Fo^2^)+(0.0760P)^2^+0.0000P] where P=(Fo^2^+2Fc^2^)/3'
_refine_ls_weighting_scheme calc
_refine_ls_wR_factor_gt 0.1595
_refine_ls_wR_factor_ref 0.1823
_reflns_number_gt 4834
_reflns_number_total 10314
_reflns_threshold_expression >2sigma(I)
_cod_data_source_file ic010257d_2.cif
_cod_data_source_block 4(CH2Cl2)2
_cod_depositor_comments
;
The following automatic conversions were performed:

'_symmetry_cell_setting' value 'Monoclinic' changed to 'monoclinic'
according to the built-in table from CIF Core dictionary named
'cif_core.dic' version 2.4.1 from 2010-06-29.

Automatic conversion script
Id: cif_fix_values 1646 2011-03-28 12:23:43Z adriana 
;
_cod_original_cell_volume 4764.3(7)
_cod_database_code 4320098

loop_
_symmetry_equiv_pos_as_xyz
'x, y, z'
'-x+1/2, y+1/2, -z+1/2'
'-x, -y, -z'
'x-1/2, -y-1/2, z-1/2'

loop_
_atom_site_label
_atom_site_type_symbol
_atom_site_fract_x
_atom_site_fract_y
_atom_site_fract_z
_atom_site_U_iso_or_equiv
_atom_site_adp_type
_atom_site_occupancy
_atom_site_symmetry_multiplicity
_atom_site_calc_flag
_atom_site_refinement_flags
_atom_site_disorder_assembly
_atom_site_disorder_group
Rh2 Rh 0.90602(7) 0.09263(2) 0.18583(3) 0.03282(19) Uani 1 1 d . . .
P2 P 0.8481(2) 0.17884(9) 0.18366(10) 0.0379(6) Uani 1 1 d . . .
N1 N 0.7228(9) -0.0094(3) 0.1770(3) 0.044(2) Uani 1 1 d . . .
O5 O 0.5230(9) -0.0526(3) 0.1545(3) 0.076(2) Uani 1 1 d . . .
C7 C 0.6810(12) 0.0723(5) -0.0181(4) 0.089(4) Uani 1 1 d . . .
H7A H 0.6230 0.0416 -0.0282 0.107 Uiso 1 1 calc R . .
H7B H 0.6409 0.1044 -0.0390 0.107 Uiso 1 1 calc R . .
Rh1 Rh 0.66578(7) 0.07033(3) 0.20972(3) 0.0345(2) Uani 1 1 d . . .
P1 P 0.7322(2) 0.05568(8) 0.32001(9) 0.0358(6) Uani 1 1 d . . .
N2 N 0.8394(8) 0.0766(3) 0.0782(3) 0.0392(18) Uani 1 1 d . . .
O1 O 0.9471(6) 0.0067(2) 0.1910(3) 0.0455(16) Uani 1 1 d . . .
O2 O 0.6203(7) 0.0857(3) 0.1000(3) 0.0566(18) Uani 1 1 d . . .
C4 C 0.8516(11) -0.0244(3) 0.1767(4) 0.038(2) Uani 1 1 d . . .
Cl3 Cl 0.3629(6) 0.2772(3) 0.0774(3) 0.191(2) Uani 1 1 d . . .
O3 O 0.4424(7) 0.0405(3) 0.2027(3) 0.0667(19) Uani 1 1 d . . .
C1 C 0.6431(12) -0.0540(4) 0.1604(4) 0.053(3) Uani 1 1 d . . .
Cl4 Cl 0.3216(7) 0.1755(4) 0.0153(3) 0.264(4) Uani 1 1 d . . .
O4 O 1.1271(7) 0.0945(3) 0.1475(3) 0.0647(19) Uani 1 1 d . . .
C3 C 0.8698(13) -0.0843(4) 0.1622(6) 0.076(4) Uani 1 1 d . . .
H3A H 0.9213 -0.0899 0.1215 0.091 Uiso 1 1 calc R . .
H3B H 0.9138 -0.1024 0.2018 0.091 Uiso 1 1 calc R . .
C2 C 0.7313(13) -0.1040(4) 0.1499(6) 0.084(4) Uani 1 1 d . . .
H2A H 0.7116 -0.1323 0.1829 0.100 Uiso 1 1 calc R . .
H2B H 0.7175 -0.1181 0.1030 0.100 Uiso 1 1 calc R . .
O6 O 1.0289(8) 0.0670(3) 0.0210(3) 0.066(2) Uani 1 1 d . . .
C6 C 0.8165(12) 0.0628(5) -0.0435(4) 0.080(4) Uani 1 1 d . . .
H6A H 0.8374 0.0891 -0.0788 0.096 Uiso 1 1 calc R . .
H6B H 0.8236 0.0268 -0.0630 0.096 Uiso 1 1 calc R . .
C8 C 0.7061(12) 0.0793(4) 0.0586(4) 0.057(3) Uani 1 1 d . . .
C5 C 0.9075(12) 0.0691(4) 0.0206(4) 0.050(3) Uani 1 1 d . . .
C11 C 0.9017(8) 0.0813(3) 0.3401(4) 0.035(2) Uani 1 1 d . . .
C15 C 1.0798(11) 0.1028(4) 0.4235(4) 0.064(3) Uani 1 1 d . . .
H15 H 1.1147 0.1036 0.4693 0.077 Uiso 1 1 calc R . .
C16 C 0.9569(10) 0.0818(4) 0.4091(4) 0.053(3) Uani 1 1 d . . .
H16 H 0.9086 0.0676 0.4449 0.064 Uiso 1 1 calc R . .
C13 C 1.0991(9) 0.1227(3) 0.3017(4) 0.048(2) Uani 1 1 d . . .
H13 H 1.1487 0.1367 0.2663 0.058 Uiso 1 1 calc R . .
C14 C 1.1530(10) 0.1228(4) 0.3711(4) 0.053(3) Uani 1 1 d . . .
H14 H 1.2382 0.1364 0.3812 0.063 Uiso 1 1 calc R . .
C12 C 0.9701(9) 0.1016(3) 0.2858(4) 0.038(2) Uani 1 1 d . . .
C20 C 0.3593(16) 0.2074(7) 0.0869(8) 0.130(6) Uani 1 1 d . . .
H20 H 0.3775 0.1900 0.1292 0.157 Uiso 1 1 calc R . .
C24 C 0.735(2) -0.1270(5) 0.3620(6) 0.109(7) Uani 1 1 d . . .
H24 H 0.7344 -0.1641 0.3696 0.131 Uiso 1 1 calc R . .
C23 C 0.6200(17) -0.1028(5) 0.3348(6) 0.096(5) Uani 1 1 d . . .
H23 H 0.5430 -0.1228 0.3249 0.115 Uiso 1 1 calc R . .
C26 C 0.8494(12) -0.0424(4) 0.3679(4) 0.068(3) Uani 1 1 d . . .
H26 H 0.9259 -0.0225 0.3796 0.082 Uiso 1 1 calc R . .
C25 C 0.8486(18) -0.0986(5) 0.3783(6) 0.099(5) Uani 1 1 d . . .
H25 H 0.9247 -0.1163 0.3961 0.119 Uiso 1 1 calc R . .
C22 C 0.6232(12) -0.0462(4) 0.3221(4) 0.062(3) Uani 1 1 d . . .
H22 H 0.5487 -0.0291 0.3015 0.074 Uiso 1 1 calc R . .
C21 C 0.7361(10) -0.0167(3) 0.3403(4) 0.040(2) Uani 1 1 d . . .
C31 C 0.6354(10) 0.0852(3) 0.3893(3) 0.044(2) Uani 1 1 d . . .
C32 C 0.6604(11) 0.1375(4) 0.4077(5) 0.060(3) Uani 1 1 d . . .
H32 H 0.7264 0.1570 0.3866 0.073 Uiso 1 1 calc R . .
C34 C 0.4859(13) 0.1338(5) 0.4906(5) 0.076(4) Uani 1 1 d . . .
H34 H 0.4347 0.1502 0.5237 0.092 Uiso 1 1 calc R . .
C35 C 0.4651(11) 0.0816(5) 0.4718(5) 0.071(3) Uani 1 1 d . . .
H35 H 0.4005 0.0619 0.4939 0.086 Uiso 1 1 calc R . .
C33 C 0.5852(11) 0.1619(5) 0.4593(5) 0.068(3) Uani 1 1 d . . .
H33 H 0.6029 0.1975 0.4723 0.081 Uiso 1 1 calc R . .
C36 C 0.5369(10) 0.0558(4) 0.4203(5) 0.055(3) Uani 1 1 d . . .
H36 H 0.5189 0.0202 0.4074 0.067 Uiso 1 1 calc R . .
C44 C 0.8129(15) 0.2394(5) -0.0450(6) 0.085(4) Uani 1 1 d . . .
H44 H 0.8035 0.2497 -0.0916 0.101 Uiso 1 1 calc R . .
C43 C 0.7134(14) 0.2520(5) -0.0011(6) 0.086(4) Uani 1 1 d . . .
H43 H 0.6412 0.2729 -0.0172 0.103 Uiso 1 1 calc R . .
C42 C 0.7206(11) 0.2329(4) 0.0695(5) 0.064(3) Uani 1 1 d . . .
H42 H 0.6507 0.2392 0.0984 0.077 Uiso 1 1 calc R . .
C41 C 0.8350(10) 0.2044(3) 0.0947(4) 0.045(2) Uani 1 1 d . . .
C45 C 0.9297(14) 0.2112(4) -0.0209(5) 0.079(4) Uani 1 1 d . . .
H45 H 1.0001 0.2050 -0.0495 0.095 Uiso 1 1 calc R . .
C46 C 0.9328(11) 0.1929(4) 0.0498(4) 0.059(3) Uani 1 1 d . . .
H46 H 1.0050 0.1722 0.0662 0.071 Uiso 1 1 calc R . .
C54 C 1.1135(13) 0.3058(4) 0.2959(7) 0.082(4) Uani 1 1 d . . .
H54 H 1.1603 0.3339 0.3179 0.099 Uiso 1 1 calc R . .
C51 C 0.9584(10) 0.2284(3) 0.2270(4) 0.044(2) Uani 1 1 d . . .
C53 C 1.0271(14) 0.2784(4) 0.3331(6) 0.078(4) Uani 1 1 d . . .
H53 H 1.0201 0.2850 0.3804 0.094 Uiso 1 1 calc R . .
C52 C 0.9461(11) 0.2387(4) 0.2979(5) 0.063(3) Uani 1 1 d . . .
H52 H 0.8843 0.2194 0.3225 0.076 Uiso 1 1 calc R . .
C55 C 1.1379(11) 0.2954(4) 0.2283(6) 0.073(3) Uani 1 1 d . . .
H55 H 1.2057 0.3127 0.2057 0.088 Uiso 1 1 calc R . .
C56 C 1.0538(10) 0.2569(4) 0.1946(5) 0.052(3) Uani 1 1 d . . .
H56 H 1.0640 0.2504 0.1475 0.063 Uiso 1 1 calc R . .
C66 C 0.6435(11) 0.2431(4) 0.2351(5) 0.053(3) Uani 1 1 d . . .
H66 H 0.6980 0.2727 0.2278 0.064 Uiso 1 1 calc R . .
C61 C 0.6892(8) 0.1916(3) 0.2200(4) 0.037(2) Uani 1 1 d . . .
C62 C 0.6110(11) 0.1454(3) 0.2349(4) 0.049(3) Uani 1 1 d . . .
C63 C 0.4851(10) 0.1549(4) 0.2632(4) 0.048(2) Uani 1 1 d . . .
H63 H 0.4318 0.1258 0.2746 0.057 Uiso 1 1 calc R . .
C64 C 0.4412(11) 0.2072(4) 0.2739(4) 0.059(3) Uani 1 1 d . . .
H64 H 0.3568 0.2127 0.2904 0.071 Uiso 1 1 calc R . .
C65 C 0.5196(12) 0.2513(4) 0.2605(5) 0.062(3) Uani 1 1 d . . .
H65 H 0.4892 0.2861 0.2686 0.075 Uiso 1 1 calc R . .
C10 C 0.2114(16) 0.9773(6) 0.3226(7) 0.130(6) Uani 1 1 d . . .
H10A H 0.1233 0.9933 0.3171 0.156 Uiso 1 1 calc R . .
H10B H 0.2764 1.0056 0.3165 0.156 Uiso 1 1 calc R . .
Cl1 Cl 0.2275(6) 0.93020(18) 0.2605(3) 0.165(2) Uani 1 1 d . . .
Cl2 Cl 0.2337(5) 0.9508(2) 0.4069(2) 0.168(2) Uani 1 1 d . . .

loop_
_atom_site_aniso_label
_atom_site_aniso_U_11
_atom_site_aniso_U_22
_atom_site_aniso_U_33
_atom_site_aniso_U_23
_atom_site_aniso_U_13
_atom_site_aniso_U_12
Rh2 0.0363(5) 0.0348(3) 0.0273(3) 0.0035(2) 0.0009(2) -0.0020(3)
P2 0.0445(17) 0.0354(12) 0.0336(10) 0.0076(8) -0.0016(9) -0.0036(11)
N1 0.057(7) 0.040(4) 0.033(3) -0.006(3) 0.002(3) -0.019(4)
O5 0.066(6) 0.083(5) 0.077(5) -0.024(4) 0.000(4) -0.029(5)
C7 0.079(10) 0.163(12) 0.024(4) -0.010(5) -0.007(5) 0.000(8)
Rh1 0.0360(5) 0.0402(4) 0.0271(3) 0.0031(3) 0.0008(2) -0.0046(3)
P1 0.0421(17) 0.0378(12) 0.0276(9) 0.0039(8) 0.0034(9) 0.0023(11)
N2 0.038(5) 0.053(4) 0.027(3) -0.005(3) 0.005(3) 0.001(4)
O1 0.049(5) 0.037(3) 0.051(3) -0.001(2) 0.004(3) -0.004(3)
O2 0.053(5) 0.083(5) 0.033(3) 0.014(3) -0.003(3) -0.008(4)
C4 0.034(7) 0.043(5) 0.039(4) -0.001(3) 0.017(4) -0.005(5)
Cl3 0.158(6) 0.214(6) 0.199(5) 0.048(5) -0.016(4) 0.049(5)
O3 0.060(5) 0.068(5) 0.073(4) 0.002(3) 0.008(3) -0.020(4)
C1 0.058(8) 0.057(6) 0.044(5) -0.020(4) 0.006(5) -0.016(6)
Cl4 0.250(8) 0.425(12) 0.116(4) -0.086(5) -0.002(4) -0.047(8)
O4 0.046(5) 0.079(5) 0.070(4) -0.002(3) 0.008(3) -0.023(4)
C3 0.108(12) 0.043(6) 0.079(7) -0.016(5) 0.031(6) -0.006(6)
C2 0.100(11) 0.054(7) 0.100(8) -0.043(6) 0.030(7) -0.028(7)
O6 0.068(6) 0.082(5) 0.050(4) -0.007(3) 0.016(3) 0.006(5)
C6 0.082(10) 0.120(10) 0.036(5) -0.016(5) -0.005(5) -0.004(8)
C8 0.076(9) 0.065(7) 0.028(4) 0.006(4) -0.004(5) -0.016(6)
C5 0.056(8) 0.051(6) 0.044(5) -0.001(4) 0.013(5) -0.003(6)
C11 0.033(6) 0.039(5) 0.033(4) 0.001(3) 0.000(3) 0.003(4)
C15 0.053(8) 0.100(9) 0.039(5) -0.012(5) -0.012(5) 0.006(7)
C16 0.052(8) 0.081(7) 0.027(4) 0.001(4) 0.001(4) -0.007(6)
C13 0.042(7) 0.050(6) 0.052(5) 0.009(4) 0.000(4) -0.015(5)
C14 0.040(7) 0.070(7) 0.047(5) 0.000(4) -0.010(4) -0.001(5)
C12 0.044(7) 0.037(5) 0.033(4) -0.005(3) -0.005(4) 0.011(5)
C20 0.121(15) 0.155(16) 0.113(11) -0.011(10) -0.022(10) -0.034(12)
C24 0.22(2) 0.038(7) 0.073(8) 0.017(6) 0.059(11) 0.047(10)
C23 0.154(15) 0.054(8) 0.083(8) -0.017(6) 0.047(8) -0.035(9)
C26 0.093(10) 0.068(7) 0.045(5) 0.015(5) 0.022(5) 0.027(7)
C25 0.176(17) 0.059(8) 0.067(7) 0.024(6) 0.040(9) 0.053(10)
C22 0.081(10) 0.055(6) 0.053(5) 0.004(5) 0.025(5) 0.002(6)
C21 0.051(7) 0.039(5) 0.033(4) 0.008(3) 0.016(4) 0.005(5)
C31 0.063(7) 0.045(5) 0.022(3) 0.002(3) -0.002(4) 0.003(5)
C32 0.075(9) 0.046(6) 0.062(5) -0.008(4) 0.018(5) 0.000(6)
C34 0.091(11) 0.092(9) 0.048(5) 0.002(6) 0.022(6) 0.046(8)
C35 0.071(9) 0.092(9) 0.053(5) 0.027(6) 0.018(5) 0.011(7)
C33 0.065(9) 0.075(7) 0.064(6) -0.021(5) 0.013(6) 0.029(7)
C36 0.046(8) 0.059(6) 0.063(6) 0.000(5) 0.016(5) 0.007(6)
C44 0.107(12) 0.092(9) 0.053(6) 0.030(6) -0.007(7) -0.026(8)
C43 0.105(12) 0.075(8) 0.074(7) 0.034(6) -0.032(7) -0.016(8)
C42 0.082(9) 0.057(6) 0.053(5) 0.009(5) -0.014(5) -0.008(6)
C41 0.055(8) 0.034(5) 0.044(4) 0.012(4) -0.010(4) -0.022(5)
C45 0.119(12) 0.075(8) 0.046(5) 0.010(5) 0.026(6) -0.039(8)
C46 0.092(10) 0.048(6) 0.039(4) 0.012(4) 0.008(5) -0.021(6)
C54 0.103(12) 0.039(6) 0.103(10) -0.013(6) -0.018(8) 0.002(7)
C51 0.051(7) 0.026(4) 0.054(5) 0.002(4) -0.009(4) -0.002(5)
C53 0.110(12) 0.053(7) 0.069(7) -0.011(5) -0.019(7) 0.004(7)
C52 0.080(9) 0.052(6) 0.057(5) 0.004(4) -0.012(5) -0.024(6)
C55 0.062(9) 0.050(6) 0.107(9) 0.002(6) 0.001(7) -0.018(6)
C56 0.048(8) 0.041(5) 0.068(6) -0.009(4) -0.001(5) -0.003(5)
C66 0.054(8) 0.042(6) 0.064(5) 0.013(4) 0.002(5) 0.000(5)
C61 0.034(7) 0.039(5) 0.039(4) 0.014(3) 0.001(4) -0.002(4)
C62 0.066(8) 0.046(5) 0.035(4) 0.006(4) -0.013(4) 0.006(5)
C63 0.035(7) 0.059(6) 0.050(5) -0.001(4) 0.010(4) 0.001(5)
C64 0.049(8) 0.071(7) 0.059(6) 0.008(5) 0.019(5) 0.023(6)
C65 0.076(10) 0.049(6) 0.061(6) -0.007(5) 0.009(5) 0.028(6)
C10 0.134(16) 0.107(12) 0.147(13) 0.017(10) -0.004(11) 0.038(11)
Cl1 0.216(6) 0.109(3) 0.168(4) -0.020(3) -0.019(4) 0.062(4)
Cl2 0.156(5) 0.214(6) 0.133(3) 0.062(3) -0.010(3) 0.020(4)

loop_
_atom_type_symbol
_atom_type_description
_atom_type_scat_dispersion_real
_atom_type_scat_dispersion_imag
_atom_type_scat_source
C C 0.0033 0.0016 'International Tables Vol C Tables 4.2.6.8 and 6.1.1.4'
H H 0.0000 0.0000 'International Tables Vol C Tables 4.2.6.8 and 6.1.1.4'
N N 0.0061 0.0033 'International Tables Vol C Tables 4.2.6.8 and 6.1.1.4'
O O 0.0106 0.0060 'International Tables Vol C Tables 4.2.6.8 and 6.1.1.4'
P P 0.1023 0.0942 'International Tables Vol C Tables 4.2.6.8 and 6.1.1.4'
Cl Cl 0.1484 0.1585 'International Tables Vol C Tables 4.2.6.8 and 6.1.1.4'
Rh Rh -1.1178 0.9187 'International Tables Vol C Tables 4.2.6.8 and 6.1.1.4'

loop_
_geom_angle_atom_site_label_1
_geom_angle_atom_site_label_2
_geom_angle_atom_site_label_3
_geom_angle
_geom_angle_site_symmetry_1
_geom_angle_site_symmetry_3
_geom_angle_publ_flag
C12 Rh2 O1 90.8(3) . . ?
C12 Rh2 N2 175.8(3) . . ?
O1 Rh2 N2 85.0(2) . . ?
C12 Rh2 P2 89.0(2) . . ?
O1 Rh2 P2 175.39(18) . . ?
N2 Rh2 P2 95.19(18) . . ?
C12 Rh2 O4 92.0(3) . . ?
O1 Rh2 O4 81.6(2) . . ?
N2 Rh2 O4 87.5(2) . . ?
P2 Rh2 O4 102.98(18) . . ?
C12 Rh2 Rh1 96.4(3) . . ?
O1 Rh2 Rh1 87.65(17) . . ?
N2 Rh2 Rh1 83.29(19) . . ?
P2 Rh2 Rh1 87.81(7) . . ?
O4 Rh2 Rh1 166.41(16) . . ?
C61 P2 C41 106.3(4) . . ?
C61 P2 C51 103.5(4) . . ?
C41 P2 C51 102.0(4) . . ?
C61 P2 Rh2 113.5(3) . . ?
C41 P2 Rh2 111.1(3) . . ?
C51 P2 Rh2 119.2(3) . . ?
C4 N1 C1 108.8(8) . . ?
C4 N1 Rh1 121.5(6) . . ?
C1 N1 Rh1 129.4(7) . . ?
C6 C7 C8 103.4(8) . . ?
C62 Rh1 N1 177.0(3) . . ?
C62 Rh1 O2 91.4(3) . . ?
N1 Rh1 O2 85.6(2) . . ?
C62 Rh1 P1 89.7(2) . . ?
N1 Rh1 P1 93.31(17) . . ?
O2 Rh1 P1 174.67(19) . . ?
C62 Rh1 O3 91.8(3) . . ?
N1 Rh1 O3 87.9(3) . . ?
O2 Rh1 O3 81.2(2) . . ?
P1 Rh1 O3 103.99(16) . . ?
C62 Rh1 Rh2 96.7(3) . . ?
N1 Rh1 Rh2 83.0(2) . . ?
O2 Rh1 Rh2 86.62(18) . . ?
P1 Rh1 Rh2 88.07(7) . . ?
O3 Rh1 Rh2 165.29(16) . . ?
C11 P1 C21 106.4(4) . . ?
C11 P1 C31 103.2(4) . . ?
C21 P1 C31 104.0(4) . . ?
C11 P1 Rh1 111.9(2) . . ?
C21 P1 Rh1 111.4(3) . . ?
C31 P1 Rh1 118.8(3) . . ?
C5 N2 C8 108.1(8) . . ?
C5 N2 Rh2 131.5(7) . . ?
C8 N2 Rh2 120.0(5) . . ?
C4 O1 Rh2 116.9(6) . . ?
C8 O2 Rh1 119.6(6) . . ?
O1 C4 N1 123.7(8) . . ?
O1 C4 C3 122.9(10) . . ?
N1 C4 C3 113.2(9) . . ?
O5 C1 N1 124.0(10) . . ?
O5 C1 C2 126.1(9) . . ?
N1 C1 C2 109.9(9) . . ?
C2 C3 C4 103.3(9) . . ?
C3 C2 C1 104.8(8) . . ?
C7 C6 C5 104.0(8) . . ?
O2 C8 N2 122.8(7) . . ?
O2 C8 C7 125.0(10) . . ?
N2 C8 C7 112.2(9) . . ?
O6 C5 N2 123.4(9) . . ?
O6 C5 C6 124.5(9) . . ?
N2 C5 C6 112.1(10) . . ?
C12 C11 C16 121.5(8) . . ?
C12 C11 P1 117.5(6) . . ?
C16 C11 P1 121.0(6) . . ?
C16 C15 C14 120.3(8) . . ?
C15 C16 C11 120.4(8) . . ?
C14 C13 C12 120.4(8) . . ?
C15 C14 C13 120.0(9) . . ?
C11 C12 C13 117.3(7) . . ?
C11 C12 Rh2 122.5(6) . . ?
C13 C12 Rh2 119.5(6) . . ?
Cl4 C20 Cl3 113.7(10) . . ?
C25 C24 C23 122.6(12) . . ?
C24 C23 C22 117.9(13) . . ?
C21 C26 C25 119.9(12) . . ?
C24 C25 C26 119.2(14) . . ?
C21 C22 C23 120.3(11) . . ?
C22 C21 C26 120.1(9) . . ?
C22 C21 P1 117.1(7) . . ?
C26 C21 P1 122.6(8) . . ?
C32 C31 C36 120.8(9) . . ?
C32 C31 P1 118.0(7) . . ?
C36 C31 P1 121.2(7) . . ?
C31 C32 C33 119.5(10) . . ?
C35 C34 C33 118.0(10) . . ?
C34 C35 C36 122.8(10) . . ?
C34 C33 C32 121.0(10) . . ?
C31 C36 C35 117.9(9) . . ?
C43 C44 C45 121.6(10) . . ?
C44 C43 C42 120.2(11) . . ?
C41 C42 C43 119.2(10) . . ?
C46 C41 C42 119.1(8) . . ?
C46 C41 P2 119.9(7) . . ?
C42 C41 P2 120.9(8) . . ?
C44 C45 C46 116.2(11) . . ?
C41 C46 C45 123.4(10) . . ?
C53 C54 C55 124.7(11) . . ?
C56 C51 C52 116.8(8) . . ?
C56 C51 P2 124.2(7) . . ?
C52 C51 P2 119.0(7) . . ?
C54 C53 C52 117.9(10) . . ?
C51 C52 C53 120.7(10) . . ?
C54 C55 C56 115.7(11) . . ?
C51 C56 C55 123.9(9) . . ?
C65 C66 C61 121.5(9) . . ?
C66 C61 C62 120.2(9) . . ?
C66 C61 P2 123.3(7) . . ?
C62 C61 P2 116.5(7) . . ?
C63 C62 C61 117.0(8) . . ?
C63 C62 Rh1 120.4(7) . . ?
C61 C62 Rh1 122.4(7) . . ?
C64 C63 C62 120.4(9) . . ?
C65 C64 C63 121.5(10) . . ?
C64 C65 C66 119.1(9) . . ?
Cl1 C10 Cl2 112.6(8) . . ?

loop_
_geom_bond_atom_site_label_1
_geom_bond_atom_site_label_2
_geom_bond_distance
_geom_bond_site_symmetry_2
_geom_bond_publ_flag
Rh2 C12 2.006(7) . ?
Rh2 O1 2.166(6) . ?
Rh2 N2 2.176(6) . ?
Rh2 P2 2.211(2) . ?
Rh2 O4 2.374(7) . ?
Rh2 Rh1 2.5386(10) . ?
P2 C61 1.802(9) . ?
P2 C41 1.822(8) . ?
P2 C51 1.826(9) . ?
N1 C4 1.346(11) . ?
N1 C1 1.391(11) . ?
N1 Rh1 2.156(7) . ?
O5 C1 1.205(11) . ?
C7 C6 1.488(15) . ?
C7 C8 1.491(11) . ?
Rh1 C62 2.003(9) . ?
Rh1 O2 2.167(5) . ?
Rh1 P1 2.2179(19) . ?
Rh1 O3 2.357(7) . ?
P1 C11 1.838(9) . ?
P1 C21 1.832(8) . ?
P1 C31 1.838(9) . ?
N2 C5 1.343(11) . ?
N2 C8 1.373(12) . ?
O1 C4 1.249(10) . ?
O2 C8 1.212(11) . ?
C4 C3 1.520(12) . ?
Cl3 C20 1.739(17) . ?
C1 C2 1.541(14) . ?
Cl4 C20 1.612(14) . ?
C3 C2 1.480(15) . ?
O6 C5 1.220(11) . ?
C6 C5 1.503(13) . ?
C11 C12 1.373(11) . ?
C11 C16 1.410(10) . ?
C15 C16 1.354(13) . ?
C15 C14 1.369(13) . ?
C13 C14 1.413(11) . ?
C13 C12 1.415(11) . ?
C24 C25 1.36(2) . ?
C24 C23 1.376(19) . ?
C23 C22 1.421(15) . ?
C26 C21 1.386(12) . ?
C26 C25 1.405(15) . ?
C22 C21 1.378(13) . ?
C31 C32 1.361(11) . ?
C31 C36 1.387(13) . ?
C32 C33 1.411(12) . ?
C34 C35 1.355(14) . ?
C34 C33 1.379(15) . ?
C35 C36 1.406(13) . ?
C44 C43 1.375(16) . ?
C44 C45 1.422(16) . ?
C43 C42 1.434(13) . ?
C42 C41 1.411(13) . ?
C41 C46 1.369(13) . ?
C45 C46 1.431(11) . ?
C54 C53 1.336(16) . ?
C54 C55 1.357(14) . ?
C51 C56 1.364(12) . ?
C51 C52 1.397(11) . ?
C53 C52 1.422(13) . ?
C55 C56 1.410(13) . ?
C66 C65 1.374(13) . ?
C66 C61 1.390(12) . ?
C61 C62 1.423(11) . ?
C62 C63 1.421(13) . ?
C63 C64 1.386(12) . ?
C64 C65 1.375(14) . ?
C10 Cl1 1.680(15) . ?
C10 Cl2 1.750(14) . ?
